data_1551659
loop_
_publ_author_name
'Marfo-OWUSU, Emmanuel'
'THOMPSON, Amber L.'

_publ_section_title
;
 The Crystal Structure of Entrapped 8-Hydroxyquinoline Molecules in an
 Interleaved Hydrogen Bonded Zigzag Channel of Sulfamethoxazole Molecules
;
_journal_issue 0
_journal_name_full 'X-ray Structure Analysis Online'
_journal_page_first 51
_journal_paper_doi 10.2116/xraystruct.30.51
_journal_volume 30
_journal_year 2014
_chemical_formula_moiety 'C19 H18 N4 O4 S1'
_chemical_formula_sum 'C19 H18 N4 O4 S'
_chemical_formula_weight 398.44
_space_group_IT_number 14
_space_group_name_Hall '-P 2ybc'
_space_group_name_H-M_alt 'P 1 21/c 1'
_symmetry_cell_setting monoclinic
_symmetry_space_group_name_Hall '-P 2ybc'
_symmetry_space_group_name_H-M 'P 1 21/c 1'
_atom_sites_solution_hydrogens difmap
_atom_sites_solution_primary other
_cell_angle_alpha 90
_cell_angle_beta 91.9330(8)
_cell_angle_gamma 90
_cell_formula_units_Z 4
_cell_length_a 6.7665(1)
_cell_length_b 14.7037(2)
_cell_length_c 18.1671(3)
_cell_measurement_reflns_used 4239
_cell_measurement_temperature 150
_cell_measurement_theta_max 27
_cell_measurement_theta_min 5
_cell_volume 1806.46(5)
_computing_cell_refinement 'DENZO/SCALEPACK (Otwinowski & Minor, 1997)'
_computing_data_collection 'COLLECT (Nonius, 2001).'
_computing_data_reduction 'DENZO/SCALEPACK (Otwinowski & Minor, 1997)'
_computing_molecular_graphics 'CAMERON (Watkin et al., 1996)'
_computing_publication_material 'CRYSTALS (Betteridge et al., 2003)'
_computing_structure_refinement 'CRYSTALS (Betteridge et al., 2003)'
_computing_structure_solution 'Superflip (Palatinus & Chapuis, 2007)'
_diffrn_ambient_temperature 150
_diffrn_measured_fraction_theta_full 0.992
_diffrn_measured_fraction_theta_max 0.992
_diffrn_measurement_device Area
_diffrn_measurement_device_type 'Nonius KappaCCD'
_diffrn_measurement_method \w
_diffrn_radiation_monochromator graphite
_diffrn_radiation_type 'Mo K\a'
_diffrn_radiation_wavelength 0.71073
_diffrn_reflns_av_R_equivalents 0.016
_diffrn_reflns_limit_h_max 8
_diffrn_reflns_limit_h_min -8
_diffrn_reflns_limit_k_max 18
_diffrn_reflns_limit_k_min -19
_diffrn_reflns_limit_l_max 23
_diffrn_reflns_limit_l_min -23
_diffrn_reflns_number 8035
_diffrn_reflns_theta_full 26.927
_diffrn_reflns_theta_max 27.477
_diffrn_reflns_theta_min 5.137
_diffrn_standards_number 0
_exptl_absorpt_coefficient_mu 0.215
_exptl_absorpt_correction_T_max 1.00
_exptl_absorpt_correction_T_min 0.59
_exptl_absorpt_correction_type multi-scan
_exptl_absorpt_process_details 'DENZO/SCALEPACK (Otwinowski & Minor, 1997)'
_exptl_crystal_colour colourless
_exptl_crystal_density_diffrn 1.465
_exptl_crystal_density_method 'not measured'
_exptl_crystal_description rodlike
_exptl_crystal_F_000 832
_exptl_crystal_size_max 0.22
_exptl_crystal_size_mid 0.15
_exptl_crystal_size_min 0.10
_refine_diff_density_max 0.27
_refine_diff_density_min -0.48
_refine_ls_extinction_coef 190(40)
_refine_ls_extinction_method 'Larson (1970), Equation 22'
_refine_ls_goodness_of_fit_ref 0.9855
_refine_ls_hydrogen_treatment constr
_refine_ls_matrix_type full
_refine_ls_number_parameters 254
_refine_ls_number_reflns 4097
_refine_ls_number_restraints 0
_refine_ls_R_factor_all 0.0450
_refine_ls_R_factor_gt 0.0376
_refine_ls_shift/su_max 0.0004287
_refine_ls_shift/su_mean 0.0000410
_refine_ls_structure_factor_coef Fsqd
_refine_ls_weighting_details
;
 Method= Modified Sheldrick 
 w=1/[\s^2^(F^2^) + ( 0.04P)^2^ + 1.07P] 
 ,where P=(max(Fo^2^,0) + 2Fc^2^)/3 
;
_refine_ls_weighting_scheme calc
_refine_ls_wR_factor_all 0.0940
_refine_ls_wR_factor_gt 0.0891
_refine_ls_wR_factor_ref 0.0940
_reflns_limit_h_max 8
_reflns_limit_h_min -8
_reflns_limit_k_max 19
_reflns_limit_k_min 0
_reflns_limit_l_max 23
_reflns_limit_l_min 0
_reflns_number_gt 3558
_reflns_number_total 4097
_reflns_threshold_expression I>2.0\s(I)
_cod_data_source_file 30_51_1.txt
_cod_data_source_block 1
_cod_depositor_comments
;
The following automatic conversions were performed:

'_atom_sites_solution_primary' value 'Other' changed to 'other'
according to
/home/andrius/struct/COD-crude-data/automatic-downloads/current/J-STAGE/lib/dictionaries/cif_core.dic
dictionary named 'cif_core.dic' version 2.4.2 from 2011-04-26.

Automatic conversion script
Id: cif_fix_values 6524 2018-11-02 12:15:13Z antanas 
;
_cod_original_sg_symbol_Hall '-P 2ybc '
_cod_original_sg_symbol_H-M 'P 21/c '
_cod_original_formula_sum 'C19 H18 N4 O4 S1'
_cod_database_code 1551659

loop_
_symmetry_equiv_pos_as_xyz
x,y,z
-x,-y,-z
x,-y+1/2,z+1/2
-x,y+1/2,-z+1/2

loop_
_atom_site_label
_atom_site_type_symbol
_atom_site_fract_x
_atom_site_fract_y
_atom_site_fract_z
_atom_site_U_iso_or_equiv
_atom_site_occupancy
_atom_site_adp_type
_atom_site_refinement_flags_posn
S1 S 0.06920(5) 0.38946(2) 0.666386(18) 0.0220 1.0000 Uani .
O2 O -0.13326(15) 0.38518(7) 0.68709(6) 0.0279 1.0000 Uani .
O3 O 0.38953(16) 0.43205(7) 0.43716(6) 0.0298 1.0000 Uani .
O4 O 0.66546(17) 0.12293(8) 0.53210(7) 0.0361 1.0000 Uani .
O5 O 0.19907(16) 0.31439(7) 0.68160(6) 0.0276 1.0000 Uani .
N6 N 0.05221(18) 0.39965(8) 0.57582(6) 0.0237 1.0000 Uani .
C7 C 0.3902(2) 0.34438(10) 0.53637(8) 0.0249 1.0000 Uani .
N8 N 0.21430(19) 0.45210(9) 0.47377(7) 0.0284 1.0000 Uani .
N9 N 0.66723(19) -0.05706(9) 0.56922(7) 0.0293 1.0000 Uani .
C10 C 0.1251(2) 0.64261(10) 0.74270(8) 0.0257 1.0000 Uani .
C11 C 0.3764(2) 0.49735(10) 0.71438(8) 0.0258 1.0000 Uani .
C12 C 0.2180(2) 0.39865(9) 0.53180(7) 0.0218 1.0000 Uani .
C13 C 0.8368(2) -0.00848(10) 0.58121(8) 0.0247 1.0000 Uani .
C14 C 1.1840(2) 0.00867(11) 0.62059(8) 0.0306 1.0000 Uani .
C16 C 1.1749(2) 0.09852(11) 0.60186(8) 0.0320 1.0000 Uani .
C17 C 0.0478(2) 0.56201(10) 0.71635(8) 0.0241 1.0000 Uani .
C18 C 0.6799(2) 0.33741(11) 0.44563(9) 0.0289 1.0000 Uani .
C19 C 0.8384(3) -0.18781(11) 0.61909(9) 0.0355 1.0000 Uani .
C20 C 0.9993(2) 0.13788(11) 0.57246(8) 0.0306 1.0000 Uani .
C21 C 0.6713(3) -0.14356(11) 0.58845(9) 0.0340 1.0000 Uani .
C22 C 1.0094(3) -0.14021(11) 0.63009(8) 0.0315 1.0000 Uani .
C23 C 0.4534(2) 0.57843(11) 0.74026(8) 0.0277 1.0000 Uani .
C24 C 1.0142(2) -0.04656(10) 0.61121(8) 0.0259 1.0000 Uani .
C25 C 0.4911(2) 0.36791(9) 0.47637(8) 0.0241 1.0000 Uani .
C26 C 0.3300(2) 0.65289(10) 0.75443(8) 0.0258 1.0000 Uani .
C27 C 0.1728(2) 0.48878(9) 0.70217(7) 0.0221 1.0000 Uani .
C28 C 0.8335(2) 0.08558(11) 0.56149(8) 0.0274 1.0000 Uani .
H101 H 0.0386 0.6918 0.7526 0.0317 1.0000 Uiso R
H111 H 0.4606 0.4482 0.7047 0.0310 1.0000 Uiso R
H141 H 1.3011 -0.0187 0.6400 0.0362 1.0000 Uiso R
H161 H 1.2882 0.1369 0.6079 0.0380 1.0000 Uiso R
H171 H -0.0901 0.5554 0.7074 0.0298 1.0000 Uiso R
H183 H 0.7694 0.3866 0.4422 0.0442 1.0000 Uiso R
H191 H 0.8312 -0.2503 0.6305 0.0425 1.0000 Uiso R
H201 H 0.9955 0.2003 0.5598 0.0358 1.0000 Uiso R
H211 H 0.5511 -0.1769 0.5806 0.0399 1.0000 Uiso R
H221 H 1.1242 -0.1683 0.6514 0.0358 1.0000 Uiso R
H231 H 0.5911 0.5835 0.7484 0.0324 1.0000 Uiso R
H182 H 0.7419 0.2926 0.4771 0.0433 1.0000 Uiso R
H61 H -0.0326 0.4416 0.5623 0.0303 1.0000 Uiso R
H71 H 0.4272 0.3020 0.5732 0.0316 1.0000 Uiso R
H181 H 0.6630 0.3131 0.3970 0.0443 1.0000 Uiso R
H41 H 0.5841 0.0802 0.5211 0.0561 1.0000 Uiso R
N261 N 0.4071(2) 0.73387(10) 0.77717(9) 0.0406 1.0000 Uani .
H2611 H 0.5351 0.7418 0.7830 0.0493 1.0000 Uiso R
H2612 H 0.3298 0.7787 0.7894 0.0492 1.0000 Uiso R

loop_
_atom_site_aniso_label
_atom_site_aniso_U_11
_atom_site_aniso_U_22
_atom_site_aniso_U_33
_atom_site_aniso_U_23
_atom_site_aniso_U_13
_atom_site_aniso_U_12
S1 0.02360(19) 0.02054(18) 0.02190(18) 0.00279(12) 0.00167(13) 0.00075(13)
O2 0.0238(5) 0.0287(5) 0.0316(6) 0.0026(4) 0.0048(4) -0.0027(4)
O3 0.0313(6) 0.0317(6) 0.0269(5) 0.0077(4) 0.0067(4) 0.0086(5)
O4 0.0325(6) 0.0278(6) 0.0471(7) 0.0031(5) -0.0101(5) 0.0000(5)
O5 0.0328(6) 0.0219(5) 0.0281(5) 0.0045(4) -0.0010(4) 0.0047(4)
N6 0.0240(6) 0.0241(6) 0.0229(6) 0.0020(4) -0.0004(5) 0.0035(5)
C7 0.0284(7) 0.0229(7) 0.0232(7) 0.0022(5) -0.0006(5) 0.0029(6)
N8 0.0289(6) 0.0301(7) 0.0265(6) 0.0048(5) 0.0060(5) 0.0079(5)
N9 0.0275(7) 0.0287(7) 0.0315(7) 0.0010(5) -0.0026(5) -0.0022(5)
C10 0.0244(7) 0.0255(7) 0.0273(7) -0.0020(6) 0.0040(6) 0.0039(6)
C11 0.0240(7) 0.0271(7) 0.0261(7) -0.0003(5) 0.0002(5) 0.0068(6)
C12 0.0252(7) 0.0195(6) 0.0206(6) -0.0017(5) -0.0007(5) -0.0007(5)
C13 0.0242(7) 0.0286(7) 0.0211(7) -0.0026(5) 0.0005(5) -0.0001(6)
C14 0.0251(7) 0.0409(9) 0.0255(7) -0.0060(6) -0.0021(6) 0.0014(6)
C16 0.0301(8) 0.0395(9) 0.0266(7) -0.0052(6) 0.0011(6) -0.0069(7)
C17 0.0202(7) 0.0271(7) 0.0251(7) 0.0005(5) 0.0035(5) 0.0020(6)
C18 0.0284(8) 0.0290(7) 0.0294(7) 0.0012(6) 0.0038(6) 0.0032(6)
C19 0.0476(10) 0.0259(8) 0.0324(8) 0.0027(6) -0.0052(7) -0.0001(7)
C20 0.0363(9) 0.0291(8) 0.0263(7) -0.0012(6) 0.0007(6) -0.0060(6)
C21 0.0355(9) 0.0308(8) 0.0354(8) 0.0039(6) -0.0039(7) -0.0051(7)
C22 0.0373(9) 0.0319(8) 0.0249(7) -0.0018(6) -0.0043(6) 0.0073(7)
C23 0.0196(7) 0.0330(8) 0.0303(7) -0.0028(6) -0.0012(6) 0.0025(6)
C24 0.0275(7) 0.0310(8) 0.0193(6) -0.0048(5) 0.0001(5) 0.0020(6)
C25 0.0269(7) 0.0205(6) 0.0246(7) -0.0006(5) -0.0010(6) 0.0012(5)
C26 0.0248(7) 0.0272(7) 0.0252(7) -0.0024(5) 0.0004(6) 0.0005(6)
C27 0.0228(7) 0.0237(7) 0.0199(6) 0.0018(5) 0.0014(5) 0.0016(5)
C28 0.0289(8) 0.0298(7) 0.0235(7) -0.0005(6) -0.0017(6) 0.0010(6)
N261 0.0265(7) 0.0322(7) 0.0628(10) -0.0163(7) -0.0014(6) -0.0002(6)

loop_
_atom_type_symbol
_atom_type_scat_dispersion_real
_atom_type_scat_dispersion_imag
_atom_type_scat_Cromer_Mann_a1
_atom_type_scat_Cromer_Mann_b1
_atom_type_scat_Cromer_Mann_a2
_atom_type_scat_Cromer_Mann_b2
_atom_type_scat_Cromer_Mann_a3
_atom_type_scat_Cromer_Mann_b3
_atom_type_scat_Cromer_Mann_a4
_atom_type_scat_Cromer_Mann_b4
_atom_type_scat_Cromer_Mann_c
_atom_type_scat_source
C 0.0033 0.0016 2.3100 20.8439 1.0200 10.2075 1.5886 0.5687 0.8650 51.6512 0.2156 'International Tables Vol C 4.2.6.8 and 6.1.1.4'
H 0.0000 0.0000 0.4930 10.5109 0.3229 26.1257 0.1402 3.1424 0.0408 57.7998 0.0030 'International Tables Vol C 4.2.6.8 and 6.1.1.4'
S 0.1246 0.1234 6.9053 1.4679 5.2034 22.2151 1.4379 0.2536 1.5863 56.1720 0.8669 'International Tables Vol C 4.2.6.8 and 6.1.1.4'
N 0.0061 0.0033 12.2126 0.0057 3.1322 9.8933 2.0125 28.9975 1.1663 0.5826 -11.5290 'International Tables Vol C 4.2.6.8 and 6.1.1.4'
O 0.0106 0.0060 3.0485 13.2771 2.2868 5.7011 1.5463 0.3239 0.8670 32.9089 0.2508 'International Tables Vol C 4.2.6.8 and 6.1.1.4'

loop_
_geom_angle_atom_site_label_1
_geom_angle_atom_site_label_2
_geom_angle_atom_site_label_3
_geom_angle
_geom_angle_publ_flag
O2 S1 O5 120.06(6) yes
O2 S1 N6 103.30(6) yes
O5 S1 N6 106.48(6) yes
O2 S1 C27 108.42(6) yes
O5 S1 C27 109.79(7) yes
N6 S1 C27 108.07(6) yes
N8 O3 C25 108.49(10) yes
C28 O4 H41 108.6 no
S1 N6 C12 122.54(10) yes
S1 N6 H61 111.6 no
C12 N6 H61 112.3 no
C12 C7 C25 104.25(12) yes
C12 C7 H71 127.9 no
C25 C7 H71 127.8 no
O3 N8 C12 105.06(11) yes
C13 N9 C21 116.95(14) yes
C17 C10 C26 120.52(13) yes
C17 C10 H101 119.5 no
C26 C10 H101 120.0 no
C23 C11 C27 119.53(13) yes
C23 C11 H111 120.3 no
C27 C11 H111 120.1 no
C7 C12 N6 130.39(13) yes
C7 C12 N8 112.22(13) yes
N6 C12 N8 117.26(12) yes
N9 C13 C24 123.52(14) yes
N9 C13 C28 117.45(13) yes
C24 C13 C28 119.03(13) yes
C16 C14 C24 119.80(15) yes
C16 C14 H141 122.3 no
C24 C14 H141 117.9 no
C14 C16 C20 121.43(15) yes
C14 C16 H161 121.0 no
C20 C16 H161 117.6 no
C10 C17 C27 120.15(13) yes
C10 C17 H171 120.7 no
C27 C17 H171 119.2 no
C25 C18 H183 110.8 no
C25 C18 H182 110.4 no
H183 C18 H182 107.3 no
C25 C18 H181 112.6 no
H183 C18 H181 106.3 no
H182 C18 H181 109.3 no
C21 C19 C22 119.30(15) yes
C21 C19 H191 119.4 no
C22 C19 H191 121.2 no
C16 C20 C28 120.02(15) yes
C16 C20 H201 120.4 no
C28 C20 H201 119.6 no
C19 C21 N9 124.14(16) yes
C19 C21 H211 119.4 no
N9 C21 H211 116.4 no
C19 C22 C24 119.32(15) yes
C19 C22 H221 121.0 no
C24 C22 H221 119.6 no
C11 C23 C26 121.11(13) yes
C11 C23 H231 118.9 no
C26 C23 H231 120.0 no
C22 C24 C13 116.76(14) yes
C22 C24 C14 123.62(14) yes
C13 C24 C14 119.62(14) yes
C18 C25 O3 116.18(12) yes
C18 C25 C7 133.84(14) yes
O3 C25 C7 109.97(12) yes
C23 C26 C10 118.55(13) yes
C23 C26 N261 120.94(14) yes
C10 C26 N261 120.49(13) yes
C17 C27 S1 118.49(11) yes
C17 C27 C11 120.13(13) yes
S1 C27 C11 121.34(11) yes
C13 C28 C20 120.08(14) yes
C13 C28 O4 119.80(14) yes
C20 C28 O4 120.12(14) yes
C26 N261 H2611 121.4 no
C26 N261 H2612 120.7 no
H2611 N261 H2612 117.8 no

loop_
_geom_bond_atom_site_label_1
_geom_bond_atom_site_label_2
_geom_bond_distance
_geom_bond_publ_flag
S1 O2 1.4343(10) yes
S1 O5 1.4320(10) yes
S1 N6 1.6523(12) yes
S1 C27 1.7367(14) yes
O3 N8 1.4100(15) yes
O3 C25 1.3549(17) yes
O4 C28 1.3557(19) yes
O4 H41 0.854 no
N6 C12 1.3994(18) yes
N6 H61 0.873 no
C7 C12 1.413(2) yes
C7 C25 1.350(2) yes
C7 H71 0.942 no
N8 C12 1.3145(18) yes
N9 C13 1.3630(19) yes
N9 C21 1.319(2) yes
C10 C17 1.375(2) yes
C10 C26 1.404(2) yes
C10 H101 0.951 no
C11 C23 1.377(2) yes
C11 C27 1.394(2) yes
C11 H111 0.940 no
C13 C24 1.417(2) yes
C13 C28 1.429(2) yes
C14 C16 1.365(2) yes
C14 C24 1.412(2) yes
C14 H141 0.946 no
C16 C20 1.411(2) yes
C16 H161 0.955 no
C17 C27 1.3989(19) yes
C17 H171 0.947 no
C18 C25 1.481(2) yes
C18 H183 0.947 no
C18 H182 0.960 no
C18 H181 0.956 no
C19 C21 1.404(2) yes
C19 C22 1.361(2) yes
C19 H191 0.944 no
C20 C28 1.369(2) yes
C20 H201 0.946 no
C21 H211 0.956 no
C22 C24 1.420(2) yes
C22 H221 0.950 no
C23 C26 1.406(2) yes
C23 H231 0.941 no
C26 N261 1.3587(19) yes
N261 H2611 0.877 no
N261 H2612 0.875 no

loop_
_geom_hbond_atom_site_label_D
_geom_hbond_atom_site_label_H
_geom_hbond_atom_site_label_A
_geom_hbond_site_symmetry_A
_geom_hbond_angle_DHA
_geom_hbond_distance_DH
_geom_hbond_distance_HA
_geom_hbond_distance_DA
_geom_hbond_publ_flag
N6 H61 N8 2_566 174.97(5) 0.873 2.080 2.951(2) yes
O4 H41 N9 2_656 135.72(4) 0.854 2.348 3.019(2) yes
N261 H2611 O5 4_656 155.04(5) 0.877 2.170 2.988(2) yes
N261 H2612 O2 4_556 176.53(5) 0.875 2.107 2.981(2) yes
